data_4083714
loop_
_publ_author_name
'Chang, Yu-Chang'
'Chang, Wei-Chan'
'Hu, Chan-Yu'
'Hong, Fung-E'

_publ_section_title
;
 Alkyl(quinolin-8-yl)phosphine Oxides as Hemilabile Preligands for
 Palladium-Catalyzed Reactions
;
_journal_name_full Organometallics
_journal_page_first 140623071055007
_journal_paper_doi 10.1021/om5004286
_journal_year 2014
_chemical_formula_moiety 'C26 H31 Cl N2 O2 P2 Pd'
_chemical_formula_sum 'C26 H31 Cl N2 O2 P2 Pd'
_chemical_formula_weight 607.32
_space_group_IT_number 2
_symmetry_cell_setting triclinic
_symmetry_Int_Tables_number 2
_symmetry_space_group_name_Hall '-P 1'
_symmetry_space_group_name_H-M 'P -1'
_atom_sites_solution_hydrogens geom
_atom_sites_solution_primary direct
_atom_sites_solution_secondary difmap
_audit_creation_method SHELXL-97
_cell_angle_alpha 98.833(2)
_cell_angle_beta 94.998(2)
_cell_angle_gamma 114.782(2)
_cell_formula_units_Z 2
_cell_length_a 10.1507(6)
_cell_length_b 11.9179(7)
_cell_length_c 13.5196(7)
_cell_measurement_reflns_used 9961
_cell_measurement_temperature 150(2)
_cell_measurement_theta_max 26.3917
_cell_measurement_theta_min 2.6933
_cell_volume 1446.24(14)
_computing_cell_refinement 'Bruker SAINT'
_computing_data_collection 'Bruker APEX2'
_computing_data_reduction 'Bruker SAINT'
_computing_molecular_graphics 'Bruker SHELXTL'
_computing_publication_material 'Bruker SHELXTL'
_computing_structure_refinement 'SHELXL-97 (Sheldrick, 2008)'
_computing_structure_solution 'SHELXS-97 (Sheldrick, 2008)'
_diffrn_ambient_temperature 150(2)
_diffrn_measured_fraction_theta_full 0.991
_diffrn_measured_fraction_theta_max 0.991
_diffrn_measurement_device_type 'Bruker APEX-II CCD'
_diffrn_measurement_method '\f and \w scans'
_diffrn_radiation_monochromator graphite
_diffrn_radiation_probe x-ray
_diffrn_radiation_type MoK\a
_diffrn_radiation_wavelength 0.71073
_diffrn_reflns_av_R_equivalents 0.0192
_diffrn_reflns_av_sigmaI/netI 0.0162
_diffrn_reflns_limit_h_max 12
_diffrn_reflns_limit_h_min -12
_diffrn_reflns_limit_k_max 14
_diffrn_reflns_limit_k_min -14
_diffrn_reflns_limit_l_max 16
_diffrn_reflns_limit_l_min -16
_diffrn_reflns_number 26893
_diffrn_reflns_theta_full 26.44
_diffrn_reflns_theta_max 26.44
_diffrn_reflns_theta_min 2.20
_diffrn_source 'fine-focus sealed tube'
_exptl_absorpt_coefficient_mu 0.869
_exptl_absorpt_correction_T_max 0.8524
_exptl_absorpt_correction_T_min 0.6908
_exptl_absorpt_correction_type multi-scan
_exptl_absorpt_process_details 'SADABS V2008/1 (Bruker AXS Inc.)'
_exptl_crystal_colour yellow
_exptl_crystal_density_diffrn 1.395
_exptl_crystal_density_method 'not measured'
_exptl_crystal_description parallelepiped
_exptl_crystal_F_000 620
_exptl_crystal_size_max 0.46
_exptl_crystal_size_mid 0.42
_exptl_crystal_size_min 0.19
_platon_squeeze_details
;
;
_refine_diff_density_max 0.615
_refine_diff_density_min -0.544
_refine_diff_density_rms 0.081
_refine_ls_extinction_method none
_refine_ls_goodness_of_fit_ref 0.987
_refine_ls_hydrogen_treatment mixed
_refine_ls_matrix_type full
_refine_ls_number_parameters 311
_refine_ls_number_reflns 5881
_refine_ls_number_restraints 0
_refine_ls_restrained_S_all 0.987
_refine_ls_R_factor_all 0.0294
_refine_ls_R_factor_gt 0.0274
_refine_ls_shift/su_max 0.004
_refine_ls_shift/su_mean 0.000
_refine_ls_structure_factor_coef Fsqd
_refine_ls_weighting_details 'calc w=1/[\s^2^(Fo^2^)+(0.0528P)^2^+2.0703P] where P=(Fo^2^+2Fc^2^)/3'
_refine_ls_weighting_scheme calc
_refine_ls_wR_factor_gt 0.0801
_refine_ls_wR_factor_ref 0.0829
_reflns_number_gt 5494
_reflns_number_total 5881
_reflns_threshold_expression >2sigma(I)
_cod_data_source_file om5004286_si_003.cif
_cod_data_source_block cpx1
_cod_database_code 4083714

loop_
_symmetry_equiv_pos_as_xyz
'x, y, z'
'-x, -y, -z'

loop_
_atom_site_label
_atom_site_type_symbol
_atom_site_fract_x
_atom_site_fract_y
_atom_site_fract_z
_atom_site_U_iso_or_equiv
_atom_site_adp_type
_atom_site_occupancy
_atom_site_symmetry_multiplicity
_atom_site_calc_flag
_atom_site_refinement_flags
Pd Pd 0.609885(17) 0.794968(15) 0.686395(11) 0.01674(7) Uani 1 1 d .
Cl Cl 0.69655(6) 0.60589(5) 0.64713(4) 0.02443(13) Uani 1 1 d .
P1 P 0.78326(6) 0.99088(6) 0.70407(4) 0.01983(13) Uani 1 1 d .
P2 P 0.57869(7) 0.83441(6) 0.84600(4) 0.02177(13) Uani 1 1 d .
O1 O 0.7950(2) 1.09393(16) 0.79408(14) 0.0310(4) Uani 1 1 d .
O2 O 0.6496(2) 0.97361(18) 0.90705(13) 0.0307(4) Uani 1 1 d .
N1 N 0.6030(2) 0.80603(18) 0.52455(14) 0.0187(4) Uani 1 1 d .
N2 N 0.3792(2) 0.64460(18) 0.67475(14) 0.0197(4) Uani 1 1 d .
C1 C 0.5356(3) 0.7089(2) 0.44696(17) 0.0216(5) Uani 1 1 d .
H1B H 0.5108 0.6264 0.4585 0.026 Uiso 1 1 calc R
C2 C 0.4987(3) 0.7221(3) 0.34783(18) 0.0271(5) Uani 1 1 d .
H2B H 0.4500 0.6495 0.2943 0.033 Uiso 1 1 calc R
C3 C 0.5334(3) 0.8396(3) 0.32918(19) 0.0278(5) Uani 1 1 d .
H3A H 0.5061 0.8494 0.2632 0.033 Uiso 1 1 calc R
C4 C 0.6102(2) 0.9467(2) 0.40883(18) 0.0215(5) Uani 1 1 d .
C5 C 0.6524(3) 1.0728(3) 0.3973(2) 0.0278(5) Uani 1 1 d .
H5A H 0.6292 1.0885 0.3328 0.033 Uiso 1 1 calc R
C6 C 0.7259(3) 1.1716(2) 0.4776(2) 0.0283(5) Uani 1 1 d .
H6A H 0.7501 1.2553 0.4693 0.034 Uiso 1 1 calc R
C7 C 0.7667(3) 1.1505(2) 0.5737(2) 0.0254(5) Uani 1 1 d .
H7A H 0.8208 1.2203 0.6287 0.030 Uiso 1 1 calc R
C8 C 0.7284(2) 1.0303(2) 0.58721(18) 0.0201(4) Uani 1 1 d .
C9 C 0.6461(2) 0.9257(2) 0.50582(17) 0.0183(4) Uani 1 1 d .
C10 C 0.9719(3) 1.0083(3) 0.6973(2) 0.0289(5) Uani 1 1 d .
C11 C 0.9670(3) 0.9131(3) 0.6055(2) 0.0328(6) Uani 1 1 d .
H11A H 1.0667 0.9219 0.6015 0.049 Uiso 1 1 calc R
H11B H 0.9271 0.9291 0.5434 0.049 Uiso 1 1 calc R
H11C H 0.9040 0.8271 0.6128 0.049 Uiso 1 1 calc R
C12 C 1.0717(3) 1.1439(3) 0.6909(3) 0.0390(7) Uani 1 1 d .
H12A H 1.1717 1.1530 0.6874 0.058 Uiso 1 1 calc R
H12B H 1.0736 1.2022 0.7512 0.058 Uiso 1 1 calc R
H12C H 1.0339 1.1635 0.6299 0.058 Uiso 1 1 calc R
C13 C 1.0265(3) 0.9780(4) 0.7941(3) 0.0522(9) Uani 1 1 d .
H13A H 1.1267 0.9866 0.7930 0.078 Uiso 1 1 calc R
H13B H 0.9613 0.8912 0.7980 0.078 Uiso 1 1 calc R
H13C H 1.0266 1.0368 0.8534 0.078 Uiso 1 1 calc R
C14 C 0.3055(3) 0.5446(2) 0.59998(18) 0.0245(5) Uani 1 1 d .
H14A H 0.3594 0.5162 0.5569 0.029 Uiso 1 1 calc R
C15 C 0.1504(3) 0.4781(2) 0.5813(2) 0.0302(5) Uani 1 1 d .
H15A H 0.1021 0.4058 0.5276 0.036 Uiso 1 1 calc R
C16 C 0.0708(3) 0.5182(3) 0.6405(2) 0.0316(6) Uani 1 1 d .
H16A H -0.0337 0.4766 0.6264 0.038 Uiso 1 1 calc R
C17 C 0.1441(3) 0.6217(3) 0.72321(19) 0.0264(5) Uani 1 1 d .
C18 C 0.0717(3) 0.6710(3) 0.7904(2) 0.0364(6) Uani 1 1 d .
H18A H -0.0327 0.6361 0.7788 0.044 Uiso 1 1 calc R
C19 C 0.1509(3) 0.7679(3) 0.8712(2) 0.0373(6) Uani 1 1 d .
H19A H 0.1009 0.8003 0.9149 0.045 Uiso 1 1 calc R
C20 C 0.3056(3) 0.8208(3) 0.89098(19) 0.0286(5) Uani 1 1 d .
H20A H 0.3586 0.8864 0.9491 0.034 Uiso 1 1 calc R
C21 C 0.3804(3) 0.7782(2) 0.82678(17) 0.0220(5) Uani 1 1 d .
C22 C 0.3002(3) 0.6796(2) 0.74046(17) 0.0215(5) Uani 1 1 d .
C23 C 0.6171(3) 0.7405(3) 0.93110(19) 0.0309(6) Uani 1 1 d .
C24 C 0.5281(3) 0.5988(3) 0.8852(2) 0.0361(6) Uani 1 1 d .
H24A H 0.5496 0.5500 0.9309 0.054 Uiso 1 1 calc R
H24B H 0.5551 0.5789 0.8192 0.054 Uiso 1 1 calc R
H24C H 0.4227 0.5769 0.8763 0.054 Uiso 1 1 calc R
C25 C 0.5782(4) 0.7745(3) 1.0352(2) 0.0435(7) Uani 1 1 d .
H25A H 0.5985 0.7252 1.0809 0.065 Uiso 1 1 calc R
H25B H 0.4736 0.7552 1.0273 0.065 Uiso 1 1 calc R
H25C H 0.6377 0.8649 1.0639 0.065 Uiso 1 1 calc R
C26 C 0.7824(3) 0.7750(3) 0.9415(2) 0.0422(7) Uani 1 1 d .
H26A H 0.8064 0.7265 0.9863 0.063 Uiso 1 1 calc R
H26B H 0.8397 0.8656 0.9702 0.063 Uiso 1 1 calc R
H26C H 0.8064 0.7548 0.8744 0.063 Uiso 1 1 calc R
H1A H 0.717(5) 1.037(5) 0.857(4) 0.082(14) Uiso 1 1 d .

loop_
_atom_site_aniso_label
_atom_site_aniso_U_11
_atom_site_aniso_U_22
_atom_site_aniso_U_33
_atom_site_aniso_U_23
_atom_site_aniso_U_13
_atom_site_aniso_U_12
Pd 0.01916(10) 0.01733(10) 0.01451(10) 0.00298(7) 0.00376(6) 0.00872(7)
Cl 0.0274(3) 0.0211(3) 0.0259(3) 0.0018(2) 0.0032(2) 0.0129(2)
P1 0.0179(3) 0.0194(3) 0.0191(3) 0.0021(2) 0.0039(2) 0.0058(2)
P2 0.0239(3) 0.0256(3) 0.0147(3) 0.0030(2) 0.0044(2) 0.0101(2)
O1 0.0368(10) 0.0205(9) 0.0265(9) -0.0028(7) 0.0095(8) 0.0058(8)
O2 0.0324(10) 0.0303(10) 0.0207(9) -0.0031(7) 0.0087(7) 0.0077(8)
N1 0.0198(9) 0.0212(9) 0.0180(9) 0.0062(7) 0.0070(7) 0.0102(8)
N2 0.0228(9) 0.0201(9) 0.0177(9) 0.0057(7) 0.0044(7) 0.0100(8)
C1 0.0236(11) 0.0226(11) 0.0205(11) 0.0044(9) 0.0055(9) 0.0115(9)
C2 0.0270(12) 0.0319(13) 0.0193(11) 0.0025(10) 0.0032(9) 0.0110(10)
C3 0.0264(12) 0.0407(15) 0.0197(11) 0.0115(10) 0.0041(9) 0.0163(11)
C4 0.0174(10) 0.0273(12) 0.0254(12) 0.0127(9) 0.0080(9) 0.0119(9)
C5 0.0221(11) 0.0367(14) 0.0337(13) 0.0206(11) 0.0100(10) 0.0162(11)
C6 0.0223(12) 0.0244(12) 0.0460(15) 0.0197(11) 0.0128(11) 0.0122(10)
C7 0.0195(11) 0.0222(12) 0.0361(13) 0.0066(10) 0.0087(10) 0.0099(9)
C8 0.0170(10) 0.0240(11) 0.0250(11) 0.0090(9) 0.0078(9) 0.0122(9)
C9 0.0139(10) 0.0215(11) 0.0233(11) 0.0077(9) 0.0071(8) 0.0096(9)
C10 0.0178(11) 0.0368(14) 0.0302(13) 0.0107(11) 0.0020(9) 0.0093(10)
C11 0.0234(12) 0.0359(14) 0.0464(16) 0.0120(12) 0.0134(11) 0.0175(11)
C12 0.0209(13) 0.0357(15) 0.0505(18) 0.0055(13) 0.0070(12) 0.0041(11)
C13 0.0296(15) 0.084(3) 0.0435(18) 0.0277(18) -0.0024(13) 0.0221(16)
C14 0.0297(12) 0.0227(12) 0.0212(11) 0.0051(9) 0.0046(9) 0.0115(10)
C15 0.0294(13) 0.0228(12) 0.0272(13) 0.0028(10) 0.0013(10) 0.0024(10)
C16 0.0223(12) 0.0357(14) 0.0292(13) 0.0095(11) 0.0019(10) 0.0052(11)
C17 0.0232(12) 0.0341(13) 0.0249(12) 0.0108(10) 0.0064(9) 0.0133(10)
C18 0.0262(13) 0.0541(18) 0.0362(15) 0.0124(13) 0.0106(11) 0.0227(13)
C19 0.0381(15) 0.0537(18) 0.0349(15) 0.0102(13) 0.0184(12) 0.0316(14)
C20 0.0350(14) 0.0351(14) 0.0193(11) 0.0053(10) 0.0095(10) 0.0181(12)
C21 0.0252(11) 0.0276(12) 0.0166(10) 0.0065(9) 0.0064(9) 0.0136(10)
C22 0.0253(12) 0.0234(11) 0.0198(11) 0.0087(9) 0.0053(9) 0.0129(10)
C23 0.0312(13) 0.0450(16) 0.0199(12) 0.0125(11) 0.0047(10) 0.0180(12)
C24 0.0440(16) 0.0379(15) 0.0327(14) 0.0181(12) 0.0074(12) 0.0203(13)
C25 0.0516(18) 0.064(2) 0.0176(12) 0.0129(13) 0.0071(12) 0.0266(16)
C26 0.0351(15) 0.062(2) 0.0337(15) 0.0180(14) 0.0007(12) 0.0235(15)

loop_
_atom_type_symbol
_atom_type_description
_atom_type_scat_dispersion_real
_atom_type_scat_dispersion_imag
_atom_type_scat_source
C C 0.0033 0.0016 'International Tables Vol C Tables 4.2.6.8 and 6.1.1.4'
H H 0.0000 0.0000 'International Tables Vol C Tables 4.2.6.8 and 6.1.1.4'
N N 0.0061 0.0033 'International Tables Vol C Tables 4.2.6.8 and 6.1.1.4'
O O 0.0106 0.0060 'International Tables Vol C Tables 4.2.6.8 and 6.1.1.4'
P P 0.1023 0.0942 'International Tables Vol C Tables 4.2.6.8 and 6.1.1.4'
Cl Cl 0.1484 0.1585 'International Tables Vol C Tables 4.2.6.8 and 6.1.1.4'
Pd Pd -0.9988 1.0072 'International Tables Vol C Tables 4.2.6.8 and 6.1.1.4'

loop_
_geom_angle_atom_site_label_1
_geom_angle_atom_site_label_2
_geom_angle_atom_site_label_3
_geom_angle
N1 Pd P2 158.03(5)
N1 Pd P1 81.19(5)
P2 Pd P1 91.12(2)
N1 Pd N2 98.08(7)
P2 Pd N2 80.48(5)
P1 Pd N2 155.49(5)
N1 Pd Cl 88.99(5)
P2 Pd Cl 112.78(2)
P1 Pd Cl 116.41(2)
N2 Pd Cl 88.00(5)
O1 P1 C8 107.83(11)
O1 P1 C10 107.22(12)
C8 P1 C10 104.40(11)
O1 P1 Pd 119.21(7)
C8 P1 Pd 100.56(8)
C10 P1 Pd 116.10(9)
O2 P2 C21 107.72(11)
O2 P2 C23 106.38(12)
C21 P2 C23 105.29(12)
O2 P2 Pd 119.31(7)
C21 P2 Pd 99.76(8)
C23 P2 Pd 116.94(9)
P1 O1 H1A 107(2)
P2 O2 H1A 108(2)
C1 N1 C9 118.0(2)
C1 N1 Pd 125.38(16)
C9 N1 Pd 115.20(15)
C14 N2 C22 117.8(2)
C14 N2 Pd 127.05(16)
C22 N2 Pd 113.27(15)
N1 C1 C2 123.1(2)
N1 C1 H1B 118.5
C2 C1 H1B 118.5
C3 C2 C1 119.6(2)
C3 C2 H2B 120.2
C1 C2 H2B 120.2
C2 C3 C4 119.4(2)
C2 C3 H3A 120.3
C4 C3 H3A 120.3
C3 C4 C5 123.9(2)
C3 C4 C9 117.5(2)
C5 C4 C9 118.6(2)
C6 C5 C4 120.8(2)
C6 C5 H5A 119.6
C4 C5 H5A 119.6
C5 C6 C7 120.5(2)
C5 C6 H6A 119.8
C7 C6 H6A 119.8
C8 C7 C6 120.2(2)
C8 C7 H7A 119.9
C6 C7 H7A 119.9
C7 C8 C9 120.2(2)
C7 C8 P1 124.50(19)
C9 C8 P1 115.24(17)
N1 C9 C8 118.1(2)
N1 C9 C4 122.2(2)
C8 C9 C4 119.6(2)
C12 C10 C11 111.6(2)
C12 C10 C13 110.0(2)
C11 C10 C13 109.0(3)
C12 C10 P1 109.54(19)
C11 C10 P1 109.12(17)
C13 C10 P1 107.47(19)
C10 C11 H11A 109.5
C10 C11 H11B 109.5
H11A C11 H11B 109.5
C10 C11 H11C 109.5
H11A C11 H11C 109.5
H11B C11 H11C 109.5
C10 C12 H12A 109.5
C10 C12 H12B 109.5
H12A C12 H12B 109.5
C10 C12 H12C 109.5
H12A C12 H12C 109.5
H12B C12 H12C 109.5
C10 C13 H13A 109.5
C10 C13 H13B 109.5
H13A C13 H13B 109.5
C10 C13 H13C 109.5
H13A C13 H13C 109.5
H13B C13 H13C 109.5
N2 C14 C15 123.0(2)
N2 C14 H14A 118.5
C15 C14 H14A 118.5
C16 C15 C14 119.6(2)
C16 C15 H15A 120.2
C14 C15 H15A 120.2
C15 C16 C17 119.6(2)
C15 C16 H16A 120.2
C17 C16 H16A 120.2
C16 C17 C18 124.3(2)
C16 C17 C22 117.5(2)
C18 C17 C22 118.2(2)
C19 C18 C17 120.5(3)
C19 C18 H18A 119.7
C17 C18 H18A 119.7
C18 C19 C20 121.1(2)
C18 C19 H19A 119.4
C20 C19 H19A 119.4
C21 C20 C19 120.4(2)
C21 C20 H20A 119.8
C19 C20 H20A 119.8
C20 C21 C22 119.4(2)
C20 C21 P2 124.8(2)
C22 C21 P2 115.73(17)
N2 C22 C21 117.7(2)
N2 C22 C17 122.1(2)
C21 C22 C17 120.2(2)
C25 C23 C26 110.2(2)
C25 C23 C24 110.7(2)
C26 C23 C24 109.2(3)
C25 C23 P2 109.0(2)
C26 C23 P2 107.46(19)
C24 C23 P2 110.25(18)
C23 C24 H24A 109.5
C23 C24 H24B 109.5
H24A C24 H24B 109.5
C23 C24 H24C 109.5
H24A C24 H24C 109.5
H24B C24 H24C 109.5
C23 C25 H25A 109.5
C23 C25 H25B 109.5
H25A C25 H25B 109.5
C23 C25 H25C 109.5
H25A C25 H25C 109.5
H25B C25 H25C 109.5
C23 C26 H26A 109.5
C23 C26 H26B 109.5
H26A C26 H26B 109.5
C23 C26 H26C 109.5
H26A C26 H26C 109.5
H26B C26 H26C 109.5

loop_
_geom_bond_atom_site_label_1
_geom_bond_atom_site_label_2
_geom_bond_distance
Pd N1 2.2090(18)
Pd P2 2.2157(6)
Pd P1 2.2173(6)
Pd N2 2.247(2)
Pd Cl 2.7403(6)
P1 O1 1.5480(18)
P1 C8 1.822(2)
P1 C10 1.850(3)
P2 O2 1.5577(19)
P2 C21 1.814(2)
P2 C23 1.847(3)
O1 H1A 1.29(5)
O2 H1A 1.14(5)
N1 C1 1.322(3)
N1 C9 1.377(3)
N2 C14 1.324(3)
N2 C22 1.377(3)
C1 C2 1.410(3)
C1 H1B 0.9500
C2 C3 1.364(4)
C2 H2B 0.9500
C3 C4 1.412(4)
C3 H3A 0.9500
C4 C5 1.417(3)
C4 C9 1.417(3)
C5 C6 1.361(4)
C5 H5A 0.9500
C6 C7 1.419(4)
C6 H6A 0.9500
C7 C8 1.366(3)
C7 H7A 0.9500
C8 C9 1.417(3)
C10 C12 1.527(4)
C10 C11 1.530(4)
C10 C13 1.528(4)
C11 H11A 0.9800
C11 H11B 0.9800
C11 H11C 0.9800
C12 H12A 0.9800
C12 H12B 0.9800
C12 H12C 0.9800
C13 H13A 0.9800
C13 H13B 0.9800
C13 H13C 0.9800
C14 C15 1.411(4)
C14 H14A 0.9500
C15 C16 1.357(4)
C15 H15A 0.9500
C16 C17 1.410(4)
C16 H16A 0.9500
C17 C18 1.422(4)
C17 C22 1.419(3)
C18 C19 1.362(4)
C18 H18A 0.9500
C19 C20 1.406(4)
C19 H19A 0.9500
C20 C21 1.375(3)
C20 H20A 0.9500
C21 C22 1.421(3)
C23 C25 1.535(4)
C23 C26 1.539(4)
C23 C24 1.534(4)
C24 H24A 0.9800
C24 H24B 0.9800
C24 H24C 0.9800
C25 H25A 0.9800
C25 H25B 0.9800
C25 H25C 0.9800
C26 H26A 0.9800
C26 H26B 0.9800
C26 H26C 0.9800

loop_
_platon_squeeze_void_nr
_platon_squeeze_void_average_x
_platon_squeeze_void_average_y
_platon_squeeze_void_average_z
_platon_squeeze_void_volume
_platon_squeeze_void_count_electrons
_platon_squeeze_void_content
1 0.000 0.500 1.000 237 43 ' '
